data_2227120
loop_
_publ_author_name
'Zhao, Xiao-Jun'
'Hao, Cheng-Jun'

_publ_section_title
;
 3-Nitro-5-(4-pyridinio)benzoate
;
_journal_coeditor_code WN2400
_journal_issue 8
_journal_name_full 'Acta Crystallographica Section E'
_journal_page_first o2106
_journal_paper_doi 10.1107/S160053681002800X
_journal_volume 66
_journal_year 2010
_chemical_formula_iupac 'C12 H8 N2 O4'
_chemical_formula_moiety 'C12 H8 N2 O4'
_chemical_formula_sum 'C12 H8 N2 O4'
_chemical_formula_weight 244.20
_chemical_name_systematic
;
3-Nitro-5-(4-pyridinio)benzoate
;
_space_group_IT_number 43
_symmetry_cell_setting orthorhombic
_symmetry_space_group_name_Hall 'F 2 -2d'
_symmetry_space_group_name_H-M 'F d d 2'
_atom_sites_solution_hydrogens geom
_atom_sites_solution_primary direct
_atom_sites_solution_secondary difmap
_audit_creation_method SHELXL-97
_cell_angle_alpha 90.00
_cell_angle_beta 90.00
_cell_angle_gamma 90.00
_cell_formula_units_Z 16
_cell_length_a 16.1215(14)
_cell_length_b 37.126(3)
_cell_length_c 7.1317(8)
_cell_measurement_reflns_used 638
_cell_measurement_temperature 298(2)
_cell_measurement_theta_max 26.337
_cell_measurement_theta_min 2.755
_cell_volume 4268.5(7)
_computing_cell_refinement 'SAINT (Bruker, 2007)'
_computing_data_collection 'SMART (Bruker, 2007)'
_computing_data_reduction 'SAINT (Bruker, 2007)'
_computing_molecular_graphics 'SHELXTL (Sheldrick, 2008)'
_computing_publication_material 'SHELXL97 (Sheldrick, 2008)'
_computing_structure_refinement 'SHELXL97 (Sheldrick, 2008)'
_computing_structure_solution 'SHELXS97 (Sheldrick, 2008)'
_diffrn_ambient_temperature 298(2)
_diffrn_measured_fraction_theta_full 0.997
_diffrn_measured_fraction_theta_max 0.997
_diffrn_measurement_device_type 'Bruker SMART 1000 CCD area-detector'
_diffrn_measurement_method '\f and \w scans'
_diffrn_radiation_monochromator graphite
_diffrn_radiation_source 'fine-focus sealed tube'
_diffrn_radiation_type MoK\a
_diffrn_radiation_wavelength 0.71073
_diffrn_reflns_av_R_equivalents 0.1097
_diffrn_reflns_av_sigmaI/netI 0.0787
_diffrn_reflns_limit_h_max 11
_diffrn_reflns_limit_h_min -19
_diffrn_reflns_limit_k_max 43
_diffrn_reflns_limit_k_min -43
_diffrn_reflns_limit_l_max 8
_diffrn_reflns_limit_l_min -8
_diffrn_reflns_number 4377
_diffrn_reflns_theta_full 25.00
_diffrn_reflns_theta_max 25.00
_diffrn_reflns_theta_min 2.19
_diffrn_standards_number 0
_exptl_absorpt_coefficient_mu 0.117
_exptl_absorpt_correction_T_max 0.9895
_exptl_absorpt_correction_T_min 0.9481
_exptl_absorpt_correction_type multi-scan
_exptl_absorpt_process_details '(SADABS; Bruker, 2007)'
_exptl_crystal_colour colourless
_exptl_crystal_density_diffrn 1.520
_exptl_crystal_density_method 'not measured'
_exptl_crystal_description needle
_exptl_crystal_F_000 2016
_exptl_crystal_size_max 0.46
_exptl_crystal_size_mid 0.17
_exptl_crystal_size_min 0.09
_refine_diff_density_max 0.179
_refine_diff_density_min -0.219
_refine_ls_extinction_method none
_refine_ls_goodness_of_fit_ref 1.022
_refine_ls_hydrogen_treatment constr
_refine_ls_matrix_type full
_refine_ls_number_parameters 163
_refine_ls_number_reflns 1023
_refine_ls_number_restraints 1
_refine_ls_restrained_S_all 1.021
_refine_ls_R_factor_all 0.0903
_refine_ls_R_factor_gt 0.0483
_refine_ls_shift/su_max_lt 0.001
_refine_ls_shift/su_mean 0.000
_refine_ls_structure_factor_coef Fsqd
_refine_ls_weighting_details 'calc w=1/[\s^2^(Fo^2^)+(0.0406P)^2^+0.1700P] where P=(Fo^2^+2Fc^2^)/3'
_refine_ls_weighting_scheme calc
_refine_ls_wR_factor_gt 0.1036
_refine_ls_wR_factor_ref 0.1178
_reflns_number_gt 621
_reflns_number_total 1023
_reflns_threshold_expression I>2\s(I)
_cod_data_source_file wn2400.cif
_cod_data_source_block I
_cod_database_code 2227120
_cod_database_fobs_code 2227120

loop_
_symmetry_equiv_pos_as_xyz
'x, y, z'
'-x, -y, z'
'x+1/4, -y+1/4, z+1/4'
'-x+1/4, y+1/4, z+1/4'
'x, y+1/2, z+1/2'
'-x, -y+1/2, z+1/2'
'x+1/4, -y+3/4, z+3/4'
'-x+1/4, y+3/4, z+3/4'
'x+1/2, y, z+1/2'
'-x+1/2, -y, z+1/2'
'x+3/4, -y+1/4, z+3/4'
'-x+3/4, y+1/4, z+3/4'
'x+1/2, y+1/2, z'
'-x+1/2, -y+1/2, z'
'x+3/4, -y+3/4, z+1/4'
'-x+3/4, y+3/4, z+1/4'

loop_
_atom_site_type_symbol
_atom_site_label
_atom_site_fract_x
_atom_site_fract_y
_atom_site_fract_z
_atom_site_U_iso_or_equiv
_atom_site_adp_type
_atom_site_calc_flag
_atom_site_refinement_flags
_atom_site_occupancy
_atom_site_disorder_assembly
_atom_site_disorder_group
N N1 -0.0034(3) 0.07102(12) 0.9143(9) 0.0630(15) Uani d . 1 . .
N N2 0.3542(3) -0.05673(10) 0.8083(7) 0.0543(14) Uani d . 1 . .
H H2 0.3836 -0.0760 0.8109 0.065 Uiso calc R 1 . .
O O1 0.3097(2) 0.13480(9) 0.5977(7) 0.0701(13) Uani d . 1 . .
O O2 0.2043(2) 0.16759(9) 0.7037(7) 0.0731(14) Uani d . 1 . .
O O3 -0.0420(2) 0.09929(10) 0.9147(9) 0.0919(17) Uani d . 1 . .
O O4 -0.0331(2) 0.04219(10) 0.9681(8) 0.0856(17) Uani d . 1 . .
C C1 0.2386(4) 0.13874(13) 0.6766(9) 0.0526(15) Uani d . 1 . .
C C2 0.2001(3) 0.10398(12) 0.7393(8) 0.0435(14) Uani d . 1 . .
C C3 0.1187(3) 0.10352(12) 0.7997(8) 0.0486(15) Uani d . 1 . .
H H3 0.0881 0.1247 0.8046 0.058 Uiso calc R 1 . .
C C4 0.0835(3) 0.07138(12) 0.8524(9) 0.0474(15) Uani d . 1 . .
C C5 0.1277(3) 0.03937(12) 0.8486(8) 0.0451(14) Uani d . 1 . .
H H5 0.1020 0.0179 0.8822 0.054 Uiso calc R 1 . .
C C6 0.2104(3) 0.03957(11) 0.7944(7) 0.0403(12) Uani d . 1 . .
C C7 0.2461(3) 0.07216(11) 0.7400(8) 0.0428(14) Uani d . 1 . .
H H7 0.3015 0.0727 0.7035 0.051 Uiso calc R 1 . .
C C8 0.2731(3) -0.05830(13) 0.7825(8) 0.0508(15) Uani d . 1 . .
H H8 0.2480 -0.0807 0.7685 0.061 Uiso calc R 1 . .
C C9 0.2244(3) -0.02788(12) 0.7757(8) 0.0475(14) Uani d . 1 . .
H H9 0.1675 -0.0300 0.7580 0.057 Uiso calc R 1 . .
C C10 0.2600(3) 0.00589(12) 0.7950(8) 0.0420(13) Uani d . 1 . .
C C11 0.3461(3) 0.00687(12) 0.8235(9) 0.0522(15) Uani d . 1 . .
H H11 0.3734 0.0288 0.8378 0.063 Uiso calc R 1 . .
C C12 0.3890(3) -0.02476(13) 0.8300(9) 0.0575(17) Uani d . 1 . .
H H12 0.4459 -0.0238 0.8507 0.069 Uiso calc R 1 . .

loop_
_atom_site_aniso_label
_atom_site_aniso_U_11
_atom_site_aniso_U_22
_atom_site_aniso_U_33
_atom_site_aniso_U_12
_atom_site_aniso_U_13
_atom_site_aniso_U_23
N1 0.044(3) 0.056(3) 0.089(4) 0.001(2) 0.002(3) -0.004(3)
N2 0.055(3) 0.036(2) 0.072(4) 0.014(2) 0.003(3) 0.005(3)
O1 0.063(3) 0.041(2) 0.106(4) -0.0047(18) 0.024(3) 0.005(2)
O2 0.066(3) 0.0369(19) 0.116(4) 0.0041(18) 0.007(3) 0.011(3)
O3 0.063(2) 0.065(3) 0.149(5) 0.020(2) 0.030(3) 0.006(3)
O4 0.056(2) 0.058(2) 0.143(5) -0.009(2) 0.019(3) 0.012(3)
C1 0.057(4) 0.035(3) 0.066(4) -0.003(3) 0.001(3) 0.011(3)
C2 0.042(3) 0.032(2) 0.057(4) -0.001(2) -0.001(3) 0.000(2)
C3 0.046(3) 0.030(3) 0.070(4) 0.003(2) -0.001(3) -0.002(3)
C4 0.041(3) 0.034(3) 0.067(4) -0.001(2) 0.000(3) 0.000(3)
C5 0.046(3) 0.031(3) 0.058(4) 0.001(2) 0.001(3) 0.003(3)
C6 0.040(3) 0.031(3) 0.049(3) -0.002(2) -0.001(3) 0.000(3)
C7 0.035(3) 0.031(2) 0.061(4) 0.001(2) 0.000(3) -0.001(3)
C8 0.057(4) 0.032(3) 0.063(4) 0.001(2) -0.003(3) 0.008(3)
C9 0.044(3) 0.038(3) 0.060(4) -0.004(2) 0.001(3) 0.001(3)
C10 0.045(3) 0.031(3) 0.051(4) 0.002(2) 0.003(3) 0.003(2)
C11 0.051(3) 0.035(3) 0.070(4) -0.001(2) 0.004(3) 0.004(3)
C12 0.049(3) 0.042(3) 0.082(5) 0.005(3) 0.005(3) 0.008(3)

loop_
_atom_type_symbol
_atom_type_description
_atom_type_scat_dispersion_real
_atom_type_scat_dispersion_imag
_atom_type_scat_source
C C 0.0033 0.0016 'International Tables Vol C Tables 4.2.6.8 and 6.1.1.4'
H H 0.0000 0.0000 'International Tables Vol C Tables 4.2.6.8 and 6.1.1.4'
O O 0.0106 0.0060 'International Tables Vol C Tables 4.2.6.8 and 6.1.1.4'
N N 0.0061 0.0033 'International Tables Vol C Tables 4.2.6.8 and 6.1.1.4'

loop_
_geom_angle_atom_site_label_1
_geom_angle_atom_site_label_2
_geom_angle_atom_site_label_3
_geom_angle_site_symmetry_1
_geom_angle_site_symmetry_3
_geom_angle
_geom_angle_publ_flag
O3 N1 O4 . . 123.2(5) ?
O3 N1 C4 . . 118.6(5) ?
O4 N1 C4 . . 118.1(4) ?
C12 N2 C8 . . 118.4(4) ?
C12 N2 H2 . . 120.8 ?
C8 N2 H2 . . 120.8 ?
O2 C1 O1 . . 125.0(5) ?
O2 C1 C2 . . 121.3(5) ?
O1 C1 C2 . . 113.7(4) ?
C3 C2 C7 . . 119.6(4) ?
C3 C2 C1 . . 119.8(4) ?
C7 C2 C1 . . 120.7(4) ?
C4 C3 C2 . . 119.3(4) ?
C4 C3 H3 . . 120.4 ?
C2 C3 H3 . . 120.4 ?
C3 C4 C5 . . 121.8(4) ?
C3 C4 N1 . . 119.0(4) ?
C5 C4 N1 . . 119.2(5) ?
C4 C5 C6 . . 119.6(4) ?
C4 C5 H5 . . 120.2 ?
C6 C5 H5 . . 120.2 ?
C5 C6 C7 . . 118.6(4) ?
C5 C6 C10 . . 120.8(4) ?
C7 C6 C10 . . 120.6(4) ?
C2 C7 C6 . . 121.1(4) ?
C2 C7 H7 . . 119.4 ?
C6 C7 H7 . . 119.4 ?
N2 C8 C9 . . 122.2(5) ?
N2 C8 H8 . . 118.9 ?
C9 C8 H8 . . 118.9 ?
C8 C9 C10 . . 120.2(4) ?
C8 C9 H9 . . 119.9 ?
C10 C9 H9 . . 119.9 ?
C9 C10 C11 . . 116.6(4) ?
C9 C10 C6 . . 122.6(4) ?
C11 C10 C6 . . 120.8(4) ?
C12 C11 C10 . . 119.0(5) ?
C12 C11 H11 . . 120.5 ?
C10 C11 H11 . . 120.5 ?
N2 C12 C11 . . 123.6(5) ?
N2 C12 H12 . . 118.2 ?
C11 C12 H12 . . 118.2 ?

loop_
_geom_bond_atom_site_label_1
_geom_bond_atom_site_label_2
_geom_bond_site_symmetry_2
_geom_bond_distance
_geom_bond_publ_flag
N1 O3 . 1.220(5) ?
N1 O4 . 1.233(5) ?
N1 C4 . 1.469(7) ?
N2 C12 . 1.322(6) ?
N2 C8 . 1.323(6) ?
N2 H2 . 0.8600 ?
O1 C1 . 1.284(6) ?
O2 C1 . 1.221(6) ?
C1 C2 . 1.500(6) ?
C2 C3 . 1.381(7) ?
C2 C7 . 1.394(6) ?
C3 C4 . 1.374(6) ?
C3 H3 . 0.9300 ?
C4 C5 . 1.386(6) ?
C5 C6 . 1.388(6) ?
C5 H5 . 0.9300 ?
C6 C7 . 1.395(6) ?
C6 C10 . 1.485(6) ?
C7 H7 . 0.9300 ?
C8 C9 . 1.376(6) ?
C8 H8 . 0.9300 ?
C9 C10 . 1.386(6) ?
C9 H9 . 0.9300 ?
C10 C11 . 1.403(6) ?
C11 C12 . 1.364(6) ?
C11 H11 . 0.9300 ?
C12 H12 . 0.9300 ?

loop_
_geom_hbond_atom_site_label_D
_geom_hbond_atom_site_label_H
_geom_hbond_atom_site_label_A
_geom_hbond_site_symmetry_A
_geom_hbond_distance_DH
_geom_hbond_distance_HA
_geom_hbond_distance_DA
_geom_hbond_angle_DHA
N2 H2 O1 16_545 0.86 1.74 2.592(5) 172.4

loop_
_geom_torsion_atom_site_label_1
_geom_torsion_atom_site_label_2
_geom_torsion_atom_site_label_3
_geom_torsion_atom_site_label_4
_geom_torsion_site_symmetry_1
_geom_torsion_site_symmetry_2
_geom_torsion_site_symmetry_3
_geom_torsion_site_symmetry_4
_geom_torsion
_geom_torsion_publ_flag
O2 C1 C2 C3 . . . . 11.2(9) ?
O1 C1 C2 C3 . . . . -170.0(5) ?
O2 C1 C2 C7 . . . . -167.8(6) ?
O1 C1 C2 C7 . . . . 10.9(8) ?
C7 C2 C3 C4 . . . . -2.6(8) ?
C1 C2 C3 C4 . . . . 178.4(5) ?
C2 C3 C4 C5 . . . . 0.7(8) ?
C2 C3 C4 N1 . . . . -179.3(6) ?
O3 N1 C4 C3 . . . . 0.9(8) ?
O4 N1 C4 C3 . . . . -177.2(6) ?
O3 N1 C4 C5 . . . . -179.0(6) ?
O4 N1 C4 C5 . . . . 2.8(8) ?
C3 C4 C5 C6 . . . . 1.5(9) ?
N1 C4 C5 C6 . . . . -178.5(5) ?
C4 C5 C6 C7 . . . . -1.8(8) ?
C4 C5 C6 C10 . . . . 178.0(5) ?
C3 C2 C7 C6 . . . . 2.3(9) ?
C1 C2 C7 C6 . . . . -178.7(5) ?
C5 C6 C7 C2 . . . . -0.1(8) ?
C10 C6 C7 C2 . . . . -179.8(5) ?
C12 N2 C8 C9 . . . . 0.7(9) ?
N2 C8 C9 C10 . . . . 0.4(9) ?
C8 C9 C10 C11 . . . . -0.8(8) ?
C8 C9 C10 C6 . . . . -178.2(5) ?
C5 C6 C10 C9 . . . . 25.9(8) ?
C7 C6 C10 C9 . . . . -154.3(5) ?
C5 C6 C10 C11 . . . . -151.4(6) ?
C7 C6 C10 C11 . . . . 28.4(8) ?
C9 C10 C11 C12 . . . . 0.2(9) ?
C6 C10 C11 C12 . . . . 177.6(5) ?
C8 N2 C12 C11 . . . . -1.3(10) ?
C10 C11 C12 N2 . . . . 0.9(10) ?

loop_
_cod_related_entry_id
_cod_related_entry_database
_cod_related_entry_code
1 ChemSpider 24529382
